data_9011757
loop_
_publ_author_name
'Sacerdoti, M.'

_publ_section_title
;
 New refinements of the crystal structure of levyne using twinned crystals
 Sample: 10
;
_journal_name_full 'Neues Jahrbuch fur Mineralogie, Monatshefte'
_journal_page_first 114
_journal_page_last 124
_journal_volume 1996
_journal_year 1996
_chemical_compound_source 'Iki Island, Nagasaki Prefecture, Japan'
_chemical_formula_sum 'Al3.128 Ca0.79 H36 K0.11 Na0.48 O25.77 Si5.872'
_chemical_name_mineral Levyne-Ca
_space_group_IT_number 166
_symmetry_space_group_name_Hall '-R 3 2"'
_symmetry_space_group_name_H-M 'R -3 m :H'
_cell_angle_alpha 90
_cell_angle_beta 90
_cell_angle_gamma 120
_cell_length_a 13.386
_cell_length_b 13.386
_cell_length_c 22.5910
_cell_volume 3505.643
_database_code_amcsd 0014884
_exptl_crystal_density_diffrn 2.117
_cod_original_sg_symbol_H-M 'R -3 m'
_cod_original_formula_sum 'Ca.79 K.11 Na.48 (Al3.128 Si5.872) O25.77 H36'
_cod_database_code 9011757

loop_
_space_group_symop_operation_xyz
x,y,z
2/3+x,1/3+y,1/3+z
1/3+x,2/3+y,2/3+z
x,x-y,z
2/3+x,1/3+x-y,1/3+z
1/3+x,2/3+x-y,2/3+z
y,x,-z
2/3+y,1/3+x,1/3-z
1/3+y,2/3+x,2/3-z
-x+y,y,z
2/3-x+y,1/3+y,1/3+z
1/3-x+y,2/3+y,2/3+z
-x,-x+y,-z
2/3-x,1/3-x+y,1/3-z
1/3-x,2/3-x+y,2/3-z
-y,-x,z
2/3-y,1/3-x,1/3+z
1/3-y,2/3-x,2/3+z
x-y,-y,-z
2/3+x-y,1/3-y,1/3-z
1/3+x-y,2/3-y,2/3-z
y,-x+y,-z
2/3+y,1/3-x+y,1/3-z
1/3+y,2/3-x+y,2/3-z
-x+y,-x,z
2/3-x+y,1/3-x,1/3+z
1/3-x+y,2/3-x,2/3+z
-x,-y,-z
2/3-x,1/3-y,1/3-z
1/3-x,2/3-y,2/3-z
-y,x-y,z
2/3-y,1/3+x-y,1/3+z
1/3-y,2/3+x-y,2/3+z
x-y,x,-z
2/3+x-y,1/3+x,1/3-z
1/3+x-y,2/3+x,2/3-z

loop_
_atom_site_aniso_label
_atom_site_aniso_U_11
_atom_site_aniso_U_22
_atom_site_aniso_U_33
_atom_site_aniso_U_12
_atom_site_aniso_U_13
_atom_site_aniso_U_23
Ca1 0.02700 0.02700 0.02760 0.01350 0.00000 0.00000
AlT1 0.01030 0.01180 0.01180 0.00420 -0.00080 -0.00180
SiT1 0.01030 0.01180 0.01180 0.00420 -0.00080 -0.00180
AlT2 0.00950 0.00930 0.01210 0.00460 0.00070 0.00140
SiT2 0.00950 0.00930 0.01210 0.00460 0.00070 0.00140
O1 0.03370 0.02240 0.02140 0.01360 -0.00650 -0.00930
O2 0.01900 0.02700 0.02600 0.01350 0.00120 0.00250
O3 0.02000 0.03360 0.02230 0.01680 0.00320 0.00650
O4 0.02900 0.03100 0.01490 0.01550 -0.00070 -0.00140
O5 0.01910 0.03990 0.03270 0.02000 -0.00200 -0.00390

loop_
_atom_site_label
_atom_site_fract_x
_atom_site_fract_y
_atom_site_fract_z
_atom_site_occupancy
_atom_site_U_iso_or_equiv
_atom_site_type_symbol
_atom_site_attached_hydrogens
Ca1 0.00000 0.00000 0.14220 0.79000 0.02720 Ca 0
K4 0.00000 0.00000 0.43030 0.11000 0.08100 K 0
Na3 0.00000 0.00000 0.40460 0.30000 0.09000 Na 0
Na5 0.00000 0.00000 0.48780 0.18000 0.04100 Na 0
AlT1 0.00020 0.23070 0.07060 0.34760 0.01190 Al 0
SiT1 0.00020 0.23070 0.07060 0.65240 0.01190 Si 0
AlT2 0.23850 0.00000 0.50000 0.34760 0.01030 Al 0
SiT2 0.23850 0.00000 0.50000 0.65240 0.01030 Si 0
O1 0.03580 0.35110 0.10740 1.00000 0.02600 O 0
O2 0.09140 0.18280 0.08530 1.00000 0.02310 O 0
O3 0.12870 0.25740 -0.09310 1.00000 0.02380 O 0
O4 0.26060 0.00000 0.00000 1.00000 0.02480 O 0
O5 0.22190 0.44370 0.17930 1.00000 0.02830 O 0
Wat1 0.15370 0.07680 0.21460 1.00000 0.06400 O 2
Wat2 0.13030 0.26070 0.26380 0.52000 0.09300 O 2
Wat3 0.16500 0.08250 0.33630 0.41000 0.10300 O 2
Wat6 0.15080 0.30160 0.35970 0.32000 0.12400 O 2
Wat7 0.14070 0.16480 0.32330 0.17000 0.11600 O 2

loop_
_cod_changelog_entry_id
_cod_changelog_entry_author
_cod_changelog_entry_date
_cod_changelog_entry_text
1
;cod-tools version 3.8.0
Id: cif_guess_AMCSD_atom_types 9581 2023-05-17 12:35:41Z saulius
;
2023-05-23T09:20:36+03:00
;Derived atom types and hydrogen counts
from atom names that follow the AMCSD naming convention
(Wat == water, O-H == hydroxyl).
;

loop_
_cod_related_entry_id
_cod_related_entry_database
_cod_related_entry_code
1 AMCSD 0014884

_cell_formula_units_Z 6
